data_2222468
loop_
_publ_author_name
'Yap, Quai Ling'
'Lo, Kong Mun'
'Ng, Seik Weng'

_publ_section_title
;
 Trimethylphenylammonium dibromidotriphenylstannate(IV)
;
_journal_coeditor_code TK2456
_journal_issue 7
_journal_name_full 'Acta Crystallographica Section E'
_journal_page_first m714
_journal_paper_doi 10.1107/S1600536809019722
_journal_volume 65
_journal_year 2009
_chemical_formula_iupac '(C9 H14 N) [Sn Br2 (C6 H5)3]'
_chemical_formula_moiety 'C9 H14 N +, C18 H15 Br2 Sn -'
_chemical_formula_sum 'C27 H29 Br2 N Sn'
_chemical_formula_weight 646.02
_chemical_name_systematic
;
Trimethylphenylammonium dibromidotriphenylstannate(IV)
;
_space_group_IT_number 4
_symmetry_cell_setting monoclinic
_symmetry_space_group_name_Hall 'P 2yb'
_symmetry_space_group_name_H-M 'P 1 21 1'
_atom_sites_solution_hydrogens geom
_atom_sites_solution_primary direct
_atom_sites_solution_secondary difmap
_audit_creation_method SHELXL-97
_cell_angle_alpha 90
_cell_angle_beta 111.0030(10)
_cell_angle_gamma 90
_cell_formula_units_Z 2
_cell_length_a 9.00100(10)
_cell_length_b 16.7778(2)
_cell_length_c 9.24480(10)
_cell_measurement_reflns_used 9930
_cell_measurement_temperature 100(2)
_cell_measurement_theta_max 28.3
_cell_measurement_theta_min 2.4
_cell_volume 1303.37(3)
_computing_cell_refinement 'SAINT (Bruker, 2007)'
_computing_data_collection 'APEX2 (Bruker, 2007)'
_computing_data_reduction 'SAINT (Bruker, 2007)'
_computing_molecular_graphics 'X-SEED (Barbour, 2001)'
_computing_publication_material 'pubCIF (Westrip, 2009)'
_computing_structure_refinement 'SHELXL97 (Sheldrick, 2008)'
_computing_structure_solution 'SHELXS97 (Sheldrick, 2008)'
_diffrn_ambient_temperature 100(2)
_diffrn_measured_fraction_theta_full 1.000
_diffrn_measured_fraction_theta_max 1.000
_diffrn_measurement_device_type 'Bruker SMART APEX'
_diffrn_measurement_method \w
_diffrn_radiation_monochromator graphite
_diffrn_radiation_source 'fine-focus sealed tube'
_diffrn_radiation_type MoK\a
_diffrn_radiation_wavelength 0.71073
_diffrn_reflns_av_R_equivalents 0.012
_diffrn_reflns_av_sigmaI/netI 0.016
_diffrn_reflns_limit_h_max 11
_diffrn_reflns_limit_h_min -11
_diffrn_reflns_limit_k_max 21
_diffrn_reflns_limit_k_min -21
_diffrn_reflns_limit_l_max 12
_diffrn_reflns_limit_l_min -12
_diffrn_reflns_number 12525
_diffrn_reflns_theta_full 27.50
_diffrn_reflns_theta_max 27.5
_diffrn_reflns_theta_min 2.4
_diffrn_standards_decay_% 0
_diffrn_standards_interval_count 0
_diffrn_standards_interval_time 0
_diffrn_standards_number 0
_exptl_absorpt_coefficient_mu 4.060
_exptl_absorpt_correction_T_max 0.746
_exptl_absorpt_correction_T_min 0.567
_exptl_absorpt_correction_type multi-scan
_exptl_absorpt_process_details '(SADABS; Sheldrick, 1996)'
_exptl_crystal_colour Colorless
_exptl_crystal_density_diffrn 1.646
_exptl_crystal_density_method 'not measured'
_exptl_crystal_description Block
_exptl_crystal_F_000 636
_exptl_crystal_size_max 0.30
_exptl_crystal_size_mid 0.25
_exptl_crystal_size_min 0.20
_refine_diff_density_max 0.380
_refine_diff_density_min -0.223
_refine_ls_abs_structure_details 'Flack (1983), 2872 Friedel pairs'
_refine_ls_abs_structure_Flack 0.011(3)
_refine_ls_extinction_method none
_refine_ls_goodness_of_fit_ref 1.06
_refine_ls_hydrogen_treatment constr
_refine_ls_matrix_type full
_refine_ls_number_parameters 280
_refine_ls_number_reflns 5966
_refine_ls_number_restraints 1
_refine_ls_restrained_S_all 1.06
_refine_ls_R_factor_all 0.016
_refine_ls_R_factor_gt 0.016
_refine_ls_shift/su_max 0.001
_refine_ls_shift/su_mean 0.001
_refine_ls_structure_factor_coef Fsqd
_refine_ls_weighting_details 'calc w=1/[\s^2^(Fo^2^)+(0.0283P)^2^+0.211P] where P=(Fo^2^+2Fc^2^)/3'
_refine_ls_weighting_scheme calc
_refine_ls_wR_factor_gt 0.042
_refine_ls_wR_factor_ref 0.042
_reflns_number_gt 5889
_reflns_number_total 5966
_reflns_threshold_expression I>2\s(I)
_cod_data_source_file tk2456.cif
_cod_data_source_block I
_cod_depositor_comments
;
The following automatic conversions were performed:
'_symmetry_cell_setting' value 'Monoclinic' changed to 'monoclinic'
according to '/home/saulius/struct/CIF-dictionaries/cif_core.dic'
dictionary named 'cif_core.dic' version 2.4.1 from
2010-06-29.

'_exptl_absorpt_correction_type' value 'Multi-scan' changed
to 'multi-scan' according to
'/home/saulius/struct/CIF-dictionaries/cif_core.dic' dictionary named
'cif_core.dic' version 2.4.1 from 2010-06-29.

Automatic conversion script
Id: cif_fix_enum 1527 2010-12-29 10:47:43Z saulius 

The following automatic conversions were performed:

'_symmetry_cell_setting' value 'Monoclinic' changed to 'monoclinic'
according to /home/saulius/struct/CIF-dictionaries/cif_core.dic
dictionary named 'cif_core.dic' version 2.4.1 from
2010-06-29.

'_exptl_absorpt_correction_type' value 'Multi-scan'
changed to 'multi-scan' according to
/home/saulius/struct/CIF-dictionaries/cif_core.dic dictionary named
'cif_core.dic' version 2.4.1 from 2010-06-29.

Automatic conversion script
Id: cif_fix_values 1715 2011-07-08 13:25:40Z adriana 
;
_cod_original_sg_symbol_H-M 'P 21'
_cod_database_code 2222468
_cod_database_fobs_code 2222468

loop_
_symmetry_equiv_pos_as_xyz
'x, y, z'
'-x, y+1/2, -z'

loop_
_atom_site_type_symbol
_atom_site_label
_atom_site_fract_x
_atom_site_fract_y
_atom_site_fract_z
_atom_site_U_iso_or_equiv
_atom_site_adp_type
_atom_site_calc_flag
_atom_site_refinement_flags
_atom_site_occupancy
_atom_site_disorder_assembly
_atom_site_disorder_group
Sn Sn1 0.800735(16) 0.499537(6) 0.968485(15) 0.01425(4) Uani d . 1 . .
Br Br1 0.50474(2) 0.441885(12) 0.78666(2) 0.01891(5) Uani d . 1 . .
Br Br2 1.10719(2) 0.544697(12) 1.14791(2) 0.01839(5) Uani d . 1 . .
N N1 0.4280(2) 0.36054(11) 1.3067(2) 0.0184(3) Uani d . 1 . .
C C1 0.8550(2) 0.52187(12) 0.7653(2) 0.0173(4) Uani d . 1 . .
C C2 0.7539(3) 0.56900(13) 0.6462(3) 0.0213(4) Uani d . 1 . .
H H2 0.6596 0.5903 0.6549 0.026 Uiso calc R 1 . .
C C3 0.7901(3) 0.58504(15) 0.5146(3) 0.0254(5) Uani d . 1 . .
H H3 0.7209 0.6175 0.4346 0.030 Uiso calc R 1 . .
C C4 0.9258(3) 0.55404(16) 0.4999(3) 0.0273(5) Uani d . 1 . .
H H4 0.9495 0.5649 0.4097 0.033 Uiso calc R 1 . .
C C5 1.0273(3) 0.50715(18) 0.6166(3) 0.0292(5) Uani d . 1 . .
H H5 1.1205 0.4855 0.6060 0.035 Uiso calc R 1 . .
C C6 0.9933(3) 0.49146(15) 0.7499(3) 0.0250(5) Uani d . 1 . .
H H6 1.0645 0.4600 0.8304 0.030 Uiso calc R 1 . .
C C7 0.8524(2) 0.38465(13) 1.0804(2) 0.0157(4) Uani d . 1 . .
C C8 0.8729(3) 0.37779(14) 1.2360(3) 0.0220(4) Uani d . 1 . .
H H8 0.8638 0.4235 1.2931 0.026 Uiso calc R 1 . .
C C9 0.9068(3) 0.30373(16) 1.3081(3) 0.0301(5) Uani d . 1 . .
H H9 0.9167 0.2985 1.4135 0.036 Uiso calc R 1 . .
C C10 0.9261(3) 0.23781(15) 1.2269(3) 0.0315(6) Uani d . 1 . .
H H10 0.9494 0.1873 1.2764 0.038 Uiso calc R 1 . .
C C11 0.9113(3) 0.24555(14) 1.0730(3) 0.0299(5) Uani d . 1 . .
H H11 0.9264 0.2005 1.0176 0.036 Uiso calc R 1 . .
C C12 0.8743(3) 0.31912(14) 0.9998(3) 0.0249(5) Uani d . 1 . .
H H12 0.8641 0.3243 0.8944 0.030 Uiso calc R 1 . .
C C13 0.6992(2) 0.59342(13) 1.0628(2) 0.0159(4) Uani d . 1 . .
C C14 0.7844(3) 0.66346(13) 1.1201(2) 0.0202(4) Uani d . 1 . .
H H14 0.8905 0.6686 1.1227 0.024 Uiso calc R 1 . .
C C15 0.7154(3) 0.72562(13) 1.1732(3) 0.0229(4) Uani d . 1 . .
H H15 0.7747 0.7728 1.2120 0.027 Uiso calc R 1 . .
C C16 0.5604(3) 0.71924(14) 1.1700(3) 0.0253(5) Uani d . 1 . .
H H16 0.5126 0.7622 1.2041 0.030 Uiso calc R 1 . .
C C17 0.4761(3) 0.64944(15) 1.1163(3) 0.0250(5) Uani d . 1 . .
H H17 0.3710 0.6441 1.1161 0.030 Uiso calc R 1 . .
C C18 0.5447(2) 0.58699(13) 1.0626(2) 0.0186(4) Uani d . 1 . .
H H18 0.4855 0.5396 1.0256 0.022 Uiso calc R 1 . .
C C19 0.5292(2) 0.28835(13) 1.3666(2) 0.0175(4) Uani d . 1 . .
C C20 0.6100(3) 0.28234(14) 1.5255(3) 0.0238(5) Uani d . 1 . .
H H20 0.6051 0.3244 1.5924 0.029 Uiso calc R 1 . .
C C21 0.6975(3) 0.21445(15) 1.5849(3) 0.0264(5) Uani d . 1 . .
H H21 0.7536 0.2100 1.6933 0.032 Uiso calc R 1 . .
C C22 0.7040(3) 0.15287(14) 1.4874(3) 0.0242(4) Uani d . 1 . .
H H22 0.7628 0.1059 1.5290 0.029 Uiso calc R 1 . .
C C23 0.6246(3) 0.15991(13) 1.3294(3) 0.0227(4) Uani d . 1 . .
H H23 0.6302 0.1179 1.2626 0.027 Uiso calc R 1 . .
C C24 0.5367(3) 0.22799(13) 1.2673(3) 0.0206(4) Uani d . 1 . .
H H24 0.4826 0.2330 1.1586 0.025 Uiso calc R 1 . .
C C25 0.2875(3) 0.35662(15) 1.3594(3) 0.0265(5) Uani d . 1 . .
H H25A 0.3257 0.3534 1.4727 0.040 Uiso calc R 1 . .
H H25B 0.2234 0.3094 1.3147 0.040 Uiso calc R 1 . .
H H25C 0.2221 0.4046 1.3249 0.040 Uiso calc R 1 . .
C C26 0.3650(3) 0.36554(15) 1.1328(3) 0.0317(6) Uani d . 1 . .
H H26A 0.4542 0.3686 1.0958 0.048 Uiso calc R 1 . .
H H26B 0.2985 0.4132 1.0997 0.048 Uiso calc R 1 . .
H H26C 0.3012 0.3180 1.0894 0.048 Uiso calc R 1 . .
C C27 0.5184(3) 0.43595(14) 1.3676(3) 0.0246(4) Uani d . 1 . .
H H27A 0.6096 0.4394 1.3336 0.037 Uiso calc R 1 . .
H H27B 0.5563 0.4358 1.4810 0.037 Uiso calc R 1 . .
H H27C 0.4484 0.4819 1.3278 0.037 Uiso calc R 1 . .

loop_
_atom_site_aniso_label
_atom_site_aniso_U_11
_atom_site_aniso_U_22
_atom_site_aniso_U_33
_atom_site_aniso_U_12
_atom_site_aniso_U_13
_atom_site_aniso_U_23
Sn1 0.01733(6) 0.01231(6) 0.01367(6) 0.00070(5) 0.00626(4) 0.00004(5)
Br1 0.01852(9) 0.01789(10) 0.01856(10) -0.00257(7) 0.00452(8) -0.00274(8)
Br2 0.01643(9) 0.01616(10) 0.01963(10) -0.00018(7) 0.00289(7) -0.00003(8)
N1 0.0194(8) 0.0184(9) 0.0166(8) 0.0022(7) 0.0056(7) 0.0002(7)
C1 0.0205(9) 0.0167(10) 0.0149(9) -0.0030(7) 0.0064(7) -0.0023(7)
C2 0.0207(10) 0.0206(10) 0.0219(10) -0.0020(8) 0.0069(8) 0.0007(8)
C3 0.0246(11) 0.0295(12) 0.0183(10) -0.0072(9) 0.0030(8) 0.0035(9)
C4 0.0313(12) 0.0360(13) 0.0164(10) -0.0127(10) 0.0107(9) -0.0040(9)
C5 0.0279(11) 0.0385(13) 0.0262(11) 0.0014(11) 0.0157(9) -0.0030(11)
C6 0.0255(10) 0.0293(13) 0.0206(10) 0.0051(9) 0.0087(8) 0.0017(9)
C7 0.0108(8) 0.0177(9) 0.0160(9) 0.0051(7) 0.0014(7) 0.0017(8)
C8 0.0217(10) 0.0222(11) 0.0248(11) 0.0014(8) 0.0114(9) 0.0022(9)
C9 0.0276(12) 0.0338(13) 0.0323(13) 0.0033(10) 0.0148(10) 0.0152(11)
C10 0.0212(10) 0.0212(11) 0.0508(16) 0.0022(9) 0.0113(11) 0.0155(11)
C11 0.0252(11) 0.0155(10) 0.0466(15) 0.0006(9) 0.0101(11) -0.0062(11)
C12 0.0246(11) 0.0203(11) 0.0264(11) -0.0016(8) 0.0048(9) -0.0052(9)
C13 0.0192(9) 0.0152(9) 0.0130(8) 0.0030(7) 0.0054(7) 0.0030(8)
C14 0.0229(10) 0.0178(10) 0.0197(10) -0.0006(8) 0.0072(8) 0.0007(8)
C15 0.0329(12) 0.0143(10) 0.0213(10) -0.0016(8) 0.0095(9) -0.0023(8)
C16 0.0344(12) 0.0202(11) 0.0259(11) 0.0079(9) 0.0165(10) 0.0015(9)
C17 0.0263(11) 0.0261(11) 0.0270(11) 0.0056(9) 0.0150(9) 0.0026(9)
C18 0.0212(9) 0.0176(10) 0.0181(9) 0.0003(8) 0.0082(8) 0.0013(8)
C19 0.0155(9) 0.0171(10) 0.0198(10) 0.0017(7) 0.0061(8) 0.0029(8)
C20 0.0291(11) 0.0254(11) 0.0193(11) 0.0052(9) 0.0114(9) -0.0007(9)
C21 0.0307(12) 0.0310(13) 0.0183(10) 0.0081(10) 0.0096(9) 0.0039(9)
C22 0.0240(10) 0.0217(11) 0.0273(11) 0.0068(8) 0.0099(9) 0.0046(9)
C23 0.0244(10) 0.0167(10) 0.0276(11) 0.0001(8) 0.0099(9) -0.0028(9)
C24 0.0211(10) 0.0184(10) 0.0192(10) -0.0003(8) 0.0034(8) -0.0011(8)
C25 0.0165(10) 0.0271(12) 0.0373(13) 0.0025(9) 0.0115(9) 0.0040(10)
C26 0.0450(14) 0.0278(13) 0.0158(10) 0.0150(10) 0.0029(10) 0.0027(9)
C27 0.0257(10) 0.0174(10) 0.0304(11) -0.0012(8) 0.0094(9) 0.0006(9)

loop_
_atom_type_symbol
_atom_type_description
_atom_type_scat_dispersion_real
_atom_type_scat_dispersion_imag
_atom_type_scat_source
C C 0.0033 0.0016 'International Tables Vol C Tables 4.2.6.8 and 6.1.1.4'
H H 0.0000 0.0000 'International Tables Vol C Tables 4.2.6.8 and 6.1.1.4'
N N 0.0061 0.0033 'International Tables Vol C Tables 4.2.6.8 and 6.1.1.4'
Br Br -0.2901 2.4595 'International Tables Vol C Tables 4.2.6.8 and 6.1.1.4'
Sn Sn -0.6537 1.4246 'International Tables Vol C Tables 4.2.6.8 and 6.1.1.4'

loop_
_geom_angle_atom_site_label_1
_geom_angle_atom_site_label_2
_geom_angle_atom_site_label_3
_geom_angle_site_symmetry_1
_geom_angle_site_symmetry_3
_geom_angle
_geom_angle_publ_flag
C1 Sn1 C7 . . 120.02(8) ?
C1 Sn1 C13 . . 119.42(8) ?
C7 Sn1 C13 . . 120.54(7) ?
C1 Sn1 Br2 . . 89.20(5) ?
C13 Sn1 Br2 . . 91.91(5) ?
C7 Sn1 Br2 . . 87.71(5) ?
C1 Sn1 Br1 . . 90.06(5) ?
C13 Sn1 Br1 . . 92.62(5) ?
C7 Sn1 Br1 . . 88.51(5) ?
Br1 Sn1 Br2 . . 175.151(7) ?
C27 N1 C26 . . 107.47(18) ?
C27 N1 C19 . . 111.54(16) ?
C26 N1 C19 . . 112.77(17) ?
C27 N1 C25 . . 108.64(17) ?
C26 N1 C25 . . 107.97(18) ?
C19 N1 C25 . . 108.32(17) ?
C2 C1 C6 . . 118.6(2) ?
C2 C1 Sn1 . . 120.17(15) ?
C6 C1 Sn1 . . 121.19(15) ?
C3 C2 C1 . . 120.5(2) ?
C3 C2 H2 . . 119.8 ?
C1 C2 H2 . . 119.8 ?
C4 C3 C2 . . 120.4(2) ?
C4 C3 H3 . . 119.8 ?
C2 C3 H3 . . 119.8 ?
C5 C4 C3 . . 120.0(2) ?
C5 C4 H4 . . 120.0 ?
C3 C4 H4 . . 120.0 ?
C4 C5 C6 . . 120.2(2) ?
C4 C5 H5 . . 119.9 ?
C6 C5 H5 . . 119.9 ?
C5 C6 C1 . . 120.4(2) ?
C5 C6 H6 . . 119.8 ?
C1 C6 H6 . . 119.8 ?
C12 C7 C8 . . 120.1(2) ?
C12 C7 Sn1 . . 120.01(15) ?
C8 C7 Sn1 . . 119.79(15) ?
C9 C8 C7 . . 119.7(2) ?
C9 C8 H8 . . 120.2 ?
C7 C8 H8 . . 120.2 ?
C10 C9 C8 . . 120.2(2) ?
C10 C9 H9 . . 119.9 ?
C8 C9 H9 . . 119.9 ?
C9 C10 C11 . . 119.8(2) ?
C9 C10 H10 . . 120.1 ?
C11 C10 H10 . . 120.1 ?
C12 C11 C10 . . 120.1(2) ?
C12 C11 H11 . . 120.0 ?
C10 C11 H11 . . 120.0 ?
C7 C12 C11 . . 120.0(2) ?
C7 C12 H12 . . 120.0 ?
C11 C12 H12 . . 120.0 ?
C18 C13 C14 . . 118.46(19) ?
C18 C13 Sn1 . . 120.68(16) ?
C14 C13 Sn1 . . 120.82(14) ?
C15 C14 C13 . . 120.7(2) ?
C15 C14 H14 . . 119.7 ?
C13 C14 H14 . . 119.7 ?
C16 C15 C14 . . 120.5(2) ?
C16 C15 H15 . . 119.8 ?
C14 C15 H15 . . 119.8 ?
C15 C16 C17 . . 119.3(2) ?
C15 C16 H16 . . 120.4 ?
C17 C16 H16 . . 120.4 ?
C16 C17 C18 . . 120.5(2) ?
C16 C17 H17 . . 119.8 ?
C18 C17 H17 . . 119.8 ?
C17 C18 C13 . . 120.6(2) ?
C17 C18 H18 . . 119.7 ?
C13 C18 H18 . . 119.7 ?
C24 C19 C20 . . 121.1(2) ?
C24 C19 N1 . . 120.93(18) ?
C20 C19 N1 . . 117.91(19) ?
C19 C20 C21 . . 119.2(2) ?
C19 C20 H20 . . 120.4 ?
C21 C20 H20 . . 120.4 ?
C22 C21 C20 . . 120.4(2) ?
C22 C21 H21 . . 119.8 ?
C20 C21 H21 . . 119.8 ?
C21 C22 C23 . . 119.8(2) ?
C21 C22 H22 . . 120.1 ?
C23 C22 H22 . . 120.1 ?
C22 C23 C24 . . 120.6(2) ?
C22 C23 H23 . . 119.7 ?
C24 C23 H23 . . 119.7 ?
C19 C24 C23 . . 118.8(2) ?
C19 C24 H24 . . 120.6 ?
C23 C24 H24 . . 120.6 ?
N1 C25 H25A . . 109.5 ?
N1 C25 H25B . . 109.5 ?
H25A C25 H25B . . 109.5 ?
N1 C25 H25C . . 109.5 ?
H25A C25 H25C . . 109.5 ?
H25B C25 H25C . . 109.5 ?
N1 C26 H26A . . 109.5 ?
N1 C26 H26B . . 109.5 ?
H26A C26 H26B . . 109.5 ?
N1 C26 H26C . . 109.5 ?
H26A C26 H26C . . 109.5 ?
H26B C26 H26C . . 109.5 ?
N1 C27 H27A . . 109.5 ?
N1 C27 H27B . . 109.5 ?
H27A C27 H27B . . 109.5 ?
N1 C27 H27C . . 109.5 ?
H27A C27 H27C . . 109.5 ?
H27B C27 H27C . . 109.5 ?

loop_
_geom_bond_atom_site_label_1
_geom_bond_atom_site_label_2
_geom_bond_site_symmetry_2
_geom_bond_distance
_geom_bond_publ_flag
Sn1 Br1 . 2.7657(2) ?
Sn1 Br2 . 2.7667(2) ?
Sn1 C1 . 2.137(2) ?
Sn1 C7 . 2.158(2) ?
Sn1 C13 . 2.156(2) ?
N1 C27 . 1.500(3) ?
N1 C26 . 1.503(3) ?
N1 C19 . 1.497(3) ?
N1 C25 . 1.511(3) ?
C1 C2 . 1.396(3) ?
C1 C6 . 1.399(3) ?
C2 C3 . 1.394(3) ?
C2 H2 . 0.9500 ?
C3 C4 . 1.378(4) ?
C3 H3 . 0.9500 ?
C4 C5 . 1.382(4) ?
C4 H4 . 0.9500 ?
C5 C6 . 1.397(3) ?
C5 H5 . 0.9500 ?
C6 H6 . 0.9500 ?
C7 C12 . 1.381(3) ?
C7 C8 . 1.388(3) ?
C8 C9 . 1.391(3) ?
C8 H8 . 0.9500 ?
C9 C10 . 1.382(4) ?
C9 H9 . 0.9500 ?
C10 C11 . 1.387(4) ?
C10 H10 . 0.9500 ?
C11 C12 . 1.389(3) ?
C11 H11 . 0.9500 ?
C12 H12 . 0.9500 ?
C13 C18 . 1.395(3) ?
C13 C14 . 1.399(3) ?
C14 C15 . 1.390(3) ?
C14 H14 . 0.9500 ?
C15 C16 . 1.389(3) ?
C15 H15 . 0.9500 ?
C16 C17 . 1.387(4) ?
C16 H16 . 0.9500 ?
C17 C18 . 1.394(3) ?
C17 H17 . 0.9500 ?
C18 H18 . 0.9500 ?
C19 C24 . 1.385(3) ?
C19 C20 . 1.390(3) ?
C20 C21 . 1.382(3) ?
C20 H20 . 0.9500 ?
C21 C22 . 1.386(3) ?
C21 H21 . 0.9500 ?
C22 C23 . 1.382(3) ?
C22 H22 . 0.9500 ?
C23 C24 . 1.391(3) ?
C23 H23 . 0.9500 ?
C24 H24 . 0.9500 ?
C25 H25A . 0.9800 ?
C25 H25B . 0.9800 ?
C25 H25C . 0.9800 ?
C26 H26A . 0.9800 ?
C26 H26B . 0.9800 ?
C26 H26C . 0.9800 ?
C27 H27A . 0.9800 ?
C27 H27B . 0.9800 ?
C27 H27C . 0.9800 ?

loop_
_geom_torsion_atom_site_label_1
_geom_torsion_atom_site_label_2
_geom_torsion_atom_site_label_3
_geom_torsion_atom_site_label_4
_geom_torsion_site_symmetry_1
_geom_torsion_site_symmetry_2
_geom_torsion_site_symmetry_3
_geom_torsion_site_symmetry_4
_geom_torsion
_geom_torsion_publ_flag
C13 Sn1 C1 C2 . . . . -38.04(19) ?
C7 Sn1 C1 C2 . . . . 143.32(15) ?
Br2 Sn1 C1 C2 . . . . -129.79(16) ?
Br1 Sn1 C1 C2 . . . . 55.01(16) ?
C13 Sn1 C1 C6 . . . . 140.49(17) ?
C7 Sn1 C1 C6 . . . . -38.1(2) ?
Br2 Sn1 C1 C6 . . . . 48.75(17) ?
Br1 Sn1 C1 C6 . . . . -126.46(17) ?
C6 C1 C2 C3 . . . . 0.2(3) ?
Sn1 C1 C2 C3 . . . . 178.79(16) ?
C1 C2 C3 C4 . . . . 0.5(3) ?
C2 C3 C4 C5 . . . . -0.4(4) ?
C3 C4 C5 C6 . . . . -0.4(4) ?
C4 C5 C6 C1 . . . . 1.1(4) ?
C2 C1 C6 C5 . . . . -1.0(3) ?
Sn1 C1 C6 C5 . . . . -179.56(19) ?
C1 Sn1 C7 C12 . . . . -19.52(19) ?
C13 Sn1 C7 C12 . . . . 161.86(15) ?
Br2 Sn1 C7 C12 . . . . -107.26(16) ?
Br1 Sn1 C7 C12 . . . . 69.69(16) ?
C1 Sn1 C7 C8 . . . . 156.62(15) ?
C13 Sn1 C7 C8 . . . . -22.00(19) ?
Br2 Sn1 C7 C8 . . . . 68.87(15) ?
Br1 Sn1 C7 C8 . . . . -114.17(15) ?
C12 C7 C8 C9 . . . . -3.6(3) ?
Sn1 C7 C8 C9 . . . . -179.74(16) ?
C7 C8 C9 C10 . . . . 2.5(3) ?
C8 C9 C10 C11 . . . . -0.1(3) ?
C9 C10 C11 C12 . . . . -1.2(4) ?
C8 C7 C12 C11 . . . . 2.3(3) ?
Sn1 C7 C12 C11 . . . . 178.46(17) ?
C10 C11 C12 C7 . . . . 0.1(3) ?
C1 Sn1 C13 C18 . . . . 113.96(16) ?
C7 Sn1 C13 C18 . . . . -67.41(18) ?
Br2 Sn1 C13 C18 . . . . -155.88(16) ?
Br1 Sn1 C13 C18 . . . . 22.41(16) ?
C1 Sn1 C13 C14 . . . . -63.53(18) ?
C7 Sn1 C13 C14 . . . . 115.10(17) ?
Br2 Sn1 C13 C14 . . . . 26.62(16) ?
Br1 Sn1 C13 C14 . . . . -155.09(16) ?
C18 C13 C14 C15 . . . . -1.0(3) ?
Sn1 C13 C14 C15 . . . . 176.54(16) ?
C13 C14 C15 C16 . . . . -0.2(3) ?
C14 C15 C16 C17 . . . . 1.4(3) ?
C15 C16 C17 C18 . . . . -1.5(3) ?
C16 C17 C18 C13 . . . . 0.4(3) ?
C14 C13 C18 C17 . . . . 0.9(3) ?
Sn1 C13 C18 C17 . . . . -176.66(16) ?
C27 N1 C19 C24 . . . . -131.5(2) ?
C26 N1 C19 C24 . . . . -10.4(3) ?
C25 N1 C19 C24 . . . . 109.0(2) ?
C27 N1 C19 C20 . . . . 51.2(2) ?
C26 N1 C19 C20 . . . . 172.2(2) ?
C25 N1 C19 C20 . . . . -68.3(2) ?
C24 C19 C20 C21 . . . . -0.8(3) ?
N1 C19 C20 C21 . . . . 176.6(2) ?
C19 C20 C21 C22 . . . . -0.4(4) ?
C20 C21 C22 C23 . . . . 1.1(4) ?
C21 C22 C23 C24 . . . . -0.7(4) ?
C20 C19 C24 C23 . . . . 1.1(3) ?
N1 C19 C24 C23 . . . . -176.13(19) ?
C22 C23 C24 C19 . . . . -0.4(3) ?
